data_2013169
loop_
_publ_author_name
'Stadnicka, Katarzyna'
'Szlachcic, Pawe\/l'

_publ_section_title
;
 2,7,12,17-Tetraoxa-3,4:5,6:13,14:15,16-tetrabenzodispiro[8.1.8.0]nonadecane
;
_journal_issue 3
_journal_name_full 'Acta Crystallographica Section C'
_journal_page_first o129
_journal_page_last o131
_journal_paper_doi 10.1107/S0108270103001963
_journal_volume 59
_journal_year 2003
_chemical_formula_iupac 'C31 H26 O4'
_chemical_formula_moiety 'C31 H26 O4'
_chemical_formula_sum 'C31 H26 O4'
_chemical_formula_weight 462.52
_chemical_melting_point 545
_chemical_name_systematic
;
2,7,12,17-tetraoxa-3,4;5,6;13,14;15,16-tetrabenzodispiro[8.1.8.0]nonadecane
;
_space_group_IT_number 14
_symmetry_cell_setting monoclinic
_symmetry_space_group_name_Hall '-P 2yn'
_symmetry_space_group_name_H-M 'P 1 21/n 1'
_atom_sites_solution_hydrogens difmap
_atom_sites_solution_primary direct
_atom_sites_solution_secondary difmap
_audit_creation_method SHELXL97
_cell_angle_alpha 90
_cell_angle_beta 103.4840(13)
_cell_angle_gamma 90
_cell_formula_units_Z 4
_cell_length_a 12.4954(4)
_cell_length_b 13.0617(5)
_cell_length_c 14.9097(7)
_cell_measurement_reflns_used 4265
_cell_measurement_temperature 293(2)
_cell_measurement_theta_max 25.03
_cell_measurement_theta_min 1.00
_cell_volume 2366.35(16)
_computing_cell_refinement 'HKL Scalepack (Otwinowski & Minor, 1997)'
_computing_data_collection 'Collect (Nonius BV, 1997-2000)'
_computing_data_reduction 'HKL DENZO and Scalepack (Otwinowski & Minor, 1997)'
_computing_molecular_graphics 'Ortep-3 (Farrugia, 1999)'
_computing_publication_material 'SHELXL97 (Sheldrick, 1997)'
_computing_structure_refinement 'SHELXL97 (Sheldrick, 1997)'
_computing_structure_solution 'SHELXS97 (Sheldrick, 1997)'
_diffrn_ambient_temperature 293(2)
_diffrn_detector_area_resol_mean 9
_diffrn_measured_fraction_theta_full 0.98
_diffrn_measured_fraction_theta_max 0.98
_diffrn_measurement_device '95mm CCD camera on \k-goniostat'
_diffrn_measurement_device_type 'Nonius KappaCCD'
_diffrn_measurement_method '\f and \w scans to fill Ewald sphere'
_diffrn_radiation_monochromator 'horizontally mounted graphite crystal'
_diffrn_radiation_source 'fine-focus sealed tube'
_diffrn_radiation_type MoK\a
_diffrn_radiation_wavelength 0.71073
_diffrn_reflns_av_R_equivalents 0.0174
_diffrn_reflns_av_sigmaI/netI 0.0363
_diffrn_reflns_limit_h_max 14
_diffrn_reflns_limit_h_min 0
_diffrn_reflns_limit_k_max 14
_diffrn_reflns_limit_k_min -15
_diffrn_reflns_limit_l_max 17
_diffrn_reflns_limit_l_min -17
_diffrn_reflns_number 7662
_diffrn_reflns_theta_full 25.09
_diffrn_reflns_theta_max 25.09
_diffrn_reflns_theta_min 2.10
_diffrn_standards_decay_% neglibible
_exptl_absorpt_coefficient_mu 0.085
_exptl_absorpt_correction_type none
_exptl_crystal_colour colourless
_exptl_crystal_density_diffrn 1.298
_exptl_crystal_density_method 'not measured'
_exptl_crystal_description plate
_exptl_crystal_F_000 976
_exptl_crystal_size_max 0.25
_exptl_crystal_size_mid 0.16
_exptl_crystal_size_min 0.06
_refine_diff_density_max 0.18
_refine_diff_density_min -0.15
_refine_ls_extinction_method none
_refine_ls_goodness_of_fit_ref 0.924
_refine_ls_hydrogen_treatment refall
_refine_ls_matrix_type full
_refine_ls_number_parameters 420
_refine_ls_number_reflns 4117
_refine_ls_number_restraints 0
_refine_ls_restrained_S_all 0.924
_refine_ls_R_factor_all 0.0527
_refine_ls_R_factor_gt 0.0392
_refine_ls_shift/su_max <0.001
_refine_ls_shift/su_mean 0.000
_refine_ls_structure_factor_coef Fsqd
_refine_ls_weighting_details 'w = 1/[\s^2^(Fo^2^)+(0.0628P)^2^+0.5467P] where P = (Fo^2^+2Fc^2^)/3'
_refine_ls_weighting_scheme calc
_refine_ls_wR_factor_gt 0.0985
_refine_ls_wR_factor_ref 0.1092
_reflns_number_gt 3301
_reflns_number_total 4117
_reflns_threshold_expression I>2\s(I)
_cod_data_source_file gg1148.cif
_cod_data_source_block I
_cod_depositor_comments
;
The following automatic conversions were performed:
'_symmetry_cell_setting' value 'Monoclinic' changed to 'monoclinic'
according to '/home/saulius/struct/CIF-dictionaries/cif_core.dic'
dictionary named 'cif_core.dic' version 2.4.1 from 2010-06-29.

Automatic conversion script
Id: cif_fix_enum 1527 2010-12-29 10:47:43Z saulius 

The following automatic conversions were performed:

'_symmetry_cell_setting' value 'Monoclinic' changed to 'monoclinic'
according to /home/saulius/struct/CIF-dictionaries/cif_core.dic
dictionary named 'cif_core.dic' version 2.4.1 from 2010-06-29.

Automatic conversion script
Id: cif_fix_values 1715 2011-07-08 13:25:40Z adriana 
;
_cod_original_sg_symbol_H-M 'P 21/n'
_cod_database_code 2013169
_cod_database_fobs_code 2013169

loop_
_symmetry_equiv_pos_as_xyz
'x, y, z'
'-x+1/2, y+1/2, -z+1/2'
'-x, -y, -z'
'x-1/2, -y-1/2, z-1/2'

loop_
_atom_site_label
_atom_site_fract_x
_atom_site_fract_y
_atom_site_fract_z
_atom_site_U_iso_or_equiv
_atom_site_adp_type
_atom_site_calc_flag
_atom_site_refinement_flags
_atom_site_occupancy
_atom_site_disorder_assembly
_atom_site_disorder_group
_atom_site_type_symbol
O1 0.09943(9) 0.20254(8) 0.15850(8) 0.0473(3) Uani d . 1 . . O
O2 0.08760(9) 0.33810(8) 0.31059(8) 0.0461(3) Uani d . 1 . . O
O3 0.45237(9) 0.39105(8) 0.35948(8) 0.0481(3) Uani d . 1 . . O
O4 0.49617(9) 0.36682(8) 0.18013(8) 0.0472(3) Uani d . 1 . . O
C1 0.20476(14) 0.24687(12) 0.15867(13) 0.0488(4) Uani d . 1 . . C
C2 0.20317(13) 0.31883(14) 0.31548(12) 0.0480(4) Uani d . 1 . . C
C3 0.38383(14) 0.46492(12) 0.30088(13) 0.0502(4) Uani d . 1 . . C
C4 0.38551(14) 0.40010(13) 0.14231(12) 0.0496(4) Uani d . 1 . . C
C5 0.31941(13) 0.41305(11) 0.21483(12) 0.0457(4) Uani d . 1 . . C
C6 0.22707(13) 0.33885(11) 0.22223(11) 0.0431(4) Uani d . 1 . . C
C7 0.20023(14) 0.44347(12) 0.18014(14) 0.0510(4) Uani d . 1 . . C
C11 0.00656(14) 0.25725(11) 0.11727(11) 0.0461(4) Uani d . 1 . . C
C12 -0.07667(14) 0.26205(12) 0.16553(12) 0.0479(4) Uani d . 1 . . C
C13 -0.17426(17) 0.31063(15) 0.12437(15) 0.0646(5) Uani d . 1 . . C
C14 -0.1870(2) 0.35551(17) 0.03711(18) 0.0803(7) Uani d . 1 . . C
C15 -0.1048(2) 0.34849(17) -0.00917(16) 0.0775(6) Uani d . 1 . . C
C16 -0.00860(19) 0.29836(15) 0.02958(13) 0.0623(5) Uani d . 1 . . C
C21 0.02682(12) 0.25656(11) 0.33026(11) 0.0426(4) Uani d . 1 . . C
C22 -0.05722(13) 0.21742(11) 0.26010(11) 0.0449(4) Uani d . 1 . . C
C23 -0.12005(15) 0.13669(13) 0.28116(14) 0.0548(4) Uani d . 1 . . C
C24 -0.09949(17) 0.09655(14) 0.36923(15) 0.0627(5) Uani d . 1 . . C
C25 -0.01750(17) 0.13698(15) 0.43794(15) 0.0617(5) Uani d . 1 . . C
C26 0.04538(15) 0.21819(14) 0.41926(12) 0.0533(4) Uani d . 1 . . C
C31 0.56435(13) 0.40946(12) 0.38175(11) 0.0455(4) Uani d . 1 . . C
C32 0.63173(13) 0.33605(12) 0.35449(11) 0.0467(4) Uani d . 1 . . C
C33 0.74517(15) 0.34920(15) 0.38246(13) 0.0574(4) Uani d . 1 . . C
C34 0.78986(17) 0.43433(16) 0.43261(14) 0.0649(5) Uani d . 1 . . C
C35 0.72148(17) 0.50747(16) 0.45666(13) 0.0641(5) Uani d . 1 . . C
C36 0.60823(16) 0.49474(14) 0.43229(12) 0.0545(4) Uani d . 1 . . C
C41 0.51284(13) 0.26597(11) 0.20842(11) 0.0436(4) Uani d . 1 . . C
C42 0.58286(13) 0.24855(11) 0.29486(11) 0.0456(4) Uani d . 1 . . C
C43 0.60676(16) 0.14700(13) 0.32176(15) 0.0565(4) Uani d . 1 . . C
C44 0.56116(17) 0.06619(14) 0.26504(16) 0.0647(5) Uani d . 1 . . C
C45 0.49311(16) 0.08526(14) 0.18059(15) 0.0613(5) Uani d . 1 . . C
C46 0.46973(15) 0.18500(13) 0.15096(14) 0.0525(4) Uani d . 1 . . C
H11 0.2102(14) 0.2637(13) 0.0935(13) 0.055(5) Uiso d . 1 . . H
H12 0.2596(15) 0.1916(15) 0.1819(13) 0.058(5) Uiso d . 1 . . H
H13 -0.2314(16) 0.3132(14) 0.1567(13) 0.060(5) Uiso d . 1 . . H
H14 -0.253(2) 0.390(2) 0.0108(19) 0.105(8) Uiso d . 1 . . H
H15 -0.110(2) 0.383(2) -0.073(2) 0.110(8) Uiso d . 1 . . H
H16 0.0500(19) 0.2917(16) -0.0034(16) 0.083(7) Uiso d . 1 . . H
H21 0.2226(14) 0.2450(15) 0.3351(12) 0.056(5) Uiso d . 1 . . H
H22 0.2455(15) 0.3648(14) 0.3633(14) 0.061(5) Uiso d . 1 . . H
H23 -0.1774(15) 0.1102(13) 0.2333(13) 0.054(5) Uiso d . 1 . . H
H24 -0.1447(17) 0.0384(17) 0.3816(15) 0.076(6) Uiso d . 1 . . H
H25 -0.0023(17) 0.1080(16) 0.5028(16) 0.078(6) Uiso d . 1 . . H
H26 0.1039(16) 0.2509(15) 0.4689(14) 0.066(6) Uiso d . 1 . . H
H31 0.4315(14) 0.5189(14) 0.2847(12) 0.052(5) Uiso d . 1 . . H
H32 0.3367(13) 0.4943(12) 0.3371(11) 0.047(4) Uiso d . 1 . . H
H34 0.8689(19) 0.4435(16) 0.4519(15) 0.079(6) Uiso d . 1 . . H
H33 0.7932(16) 0.2986(15) 0.3628(13) 0.065(5) Uiso d . 1 . . H
H35 0.7511(18) 0.5659(17) 0.4902(16) 0.079(6) Uiso d . 1 . . H
H36 0.5582(14) 0.5435(14) 0.4478(12) 0.055(5) Uiso d . 1 . . H
H41 0.3458(14) 0.3566(13) 0.0906(12) 0.049(5) Uiso d . 1 . . H
H42 0.3928(13) 0.4688(14) 0.1164(12) 0.050(4) Uiso d . 1 . . H
H43 0.6551(15) 0.1340(13) 0.3800(13) 0.053(5) Uiso d . 1 . . H
H44 0.5773(16) -0.0017(17) 0.2839(14) 0.074(6) Uiso d . 1 . . H
H45 0.4606(15) 0.0298(15) 0.1392(13) 0.065(5) Uiso d . 1 . . H
H46 0.4247(15) 0.1985(14) 0.0910(14) 0.061(5) Uiso d . 1 . . H
H71 0.1724(16) 0.4946(15) 0.2195(14) 0.066(5) Uiso d . 1 . . H
H72 0.1705(15) 0.4463(14) 0.1114(15) 0.066(5) Uiso d . 1 . . H

loop_
_atom_site_aniso_label
_atom_site_aniso_U_11
_atom_site_aniso_U_22
_atom_site_aniso_U_33
_atom_site_aniso_U_12
_atom_site_aniso_U_13
_atom_site_aniso_U_23
O1 0.0557(6) 0.0373(6) 0.0536(7) -0.0020(5) 0.0223(5) 0.0024(5)
O2 0.0486(6) 0.0398(6) 0.0545(7) 0.0007(5) 0.0212(5) 0.0000(5)
O3 0.0509(6) 0.0401(6) 0.0594(7) -0.0011(5) 0.0254(5) -0.0011(5)
O4 0.0536(6) 0.0385(6) 0.0555(7) -0.0008(5) 0.0251(5) 0.0024(5)
C1 0.0566(10) 0.0408(9) 0.0552(10) -0.0013(7) 0.0257(8) 0.0004(7)
C2 0.0448(9) 0.0554(10) 0.0460(9) -0.0016(7) 0.0153(7) 0.0033(8)
C3 0.0530(9) 0.0342(8) 0.0691(11) 0.0019(7) 0.0256(8) -0.0045(7)
C4 0.0561(10) 0.0431(9) 0.0554(10) 0.0011(7) 0.0246(8) 0.0098(8)
C5 0.0518(9) 0.0336(8) 0.0569(10) 0.0021(6) 0.0229(7) 0.0049(6)
C6 0.0494(9) 0.0354(8) 0.0483(9) 0.0019(6) 0.0190(7) 0.0047(6)
C7 0.0561(10) 0.0398(9) 0.0605(11) 0.0073(7) 0.0206(8) 0.0076(8)
C11 0.0608(10) 0.0349(8) 0.0417(8) -0.0057(7) 0.0100(7) -0.0015(6)
C12 0.0529(9) 0.0394(8) 0.0502(9) -0.0045(7) 0.0092(7) -0.0047(7)
C13 0.0540(11) 0.0601(11) 0.0726(13) -0.0014(9) 0.0002(10) -0.0053(9)
C14 0.0706(14) 0.0659(13) 0.0832(16) -0.0026(11) -0.0250(13) 0.0052(11)
C15 0.0912(17) 0.0701(13) 0.0568(13) -0.0122(12) -0.0117(12) 0.0079(10)
C16 0.0822(14) 0.0561(11) 0.0464(10) -0.0130(10) 0.0107(10) 0.0019(8)
C21 0.0457(8) 0.0396(8) 0.0483(9) 0.0051(6) 0.0232(7) 0.0018(6)
C22 0.0474(8) 0.0394(8) 0.0532(9) 0.0040(7) 0.0227(7) -0.0006(7)
C23 0.0529(10) 0.0472(9) 0.0722(12) -0.0020(8) 0.0305(9) -0.0064(8)
C24 0.0689(12) 0.0470(10) 0.0880(15) 0.0056(9) 0.0501(12) 0.0111(9)
C25 0.0669(12) 0.0642(11) 0.0659(12) 0.0168(9) 0.0397(10) 0.0190(10)
C26 0.0527(10) 0.0609(10) 0.0523(10) 0.0107(8) 0.0248(8) 0.0063(8)
C31 0.0517(9) 0.0435(8) 0.0464(9) -0.0042(7) 0.0217(7) -0.0004(7)
C32 0.0516(9) 0.0452(9) 0.0470(9) -0.0001(7) 0.0194(7) -0.0012(7)
C33 0.0519(10) 0.0660(11) 0.0562(11) 0.0019(9) 0.0161(8) -0.0054(9)
C34 0.0537(11) 0.0823(14) 0.0576(11) -0.0100(10) 0.0105(9) -0.0074(10)
C35 0.0737(13) 0.0652(12) 0.0535(11) -0.0187(10) 0.0153(9) -0.0134(9)
C36 0.0678(11) 0.0492(10) 0.0522(10) -0.0058(8) 0.0254(8) -0.0107(8)
C41 0.0498(9) 0.0356(8) 0.0533(9) 0.0012(6) 0.0278(7) -0.0020(7)
C42 0.0461(9) 0.0410(8) 0.0553(10) 0.0022(6) 0.0233(7) -0.0039(7)
C43 0.0573(10) 0.0487(10) 0.0669(12) 0.0122(8) 0.0213(9) 0.0058(8)
C44 0.0708(12) 0.0347(9) 0.0942(16) 0.0069(8) 0.0306(11) -0.0004(9)
C45 0.0673(12) 0.0419(10) 0.0789(14) -0.0018(8) 0.0254(10) -0.0143(9)
C46 0.0591(10) 0.0464(9) 0.0573(11) -0.0009(8) 0.0244(9) -0.0099(8)

loop_
_atom_type_symbol
_atom_type_description
_atom_type_scat_dispersion_real
_atom_type_scat_dispersion_imag
_atom_type_scat_source
C C 0.0033 0.0016 'International Tables Vol C Tables 4.2.6.8 and 6.1.1.4'
H H 0.0000 0.0000 'International Tables Vol C Tables 4.2.6.8 and 6.1.1.4'
O O 0.0106 0.0060 'International Tables Vol C Tables 4.2.6.8 and 6.1.1.4'

loop_
_geom_angle_atom_site_label_1
_geom_angle_atom_site_label_2
_geom_angle_atom_site_label_3
_geom_angle
_geom_angle_publ_flag
C1 O1 C11 117.84(12) y
C2 O2 C21 116.51(12) y
C3 O3 C31 117.02(12) y
C4 O4 C41 118.12(12) y
C3 C5 C4 112.69(14) y
C6 C5 C7 59.46(10) y
C1 C6 C2 113.03(13) y
C6 C6 C7 59.63(10) y
C5 C7 C6 60.91(10) y
O1 C11 C12 116.33(14) y
O2 C21 C22 118.64(13) y
O3 C31 C32 117.11(14) y
O4 C41 C42 116.97(13) y
O1 C1 C6 110.82(13) ?
O1 C1 H11 110.6(10) ?
C6 C1 H11 112.6(10) ?
O1 C1 H12 105.3(10) ?
C6 C1 H12 110.1(10) ?
H11 C1 H12 107.1(14) ?
O2 C2 C6 109.37(13) ?
O2 C2 H21 110.2(10) ?
C6 C2 H21 110.1(10) ?
O2 C2 H22 106.9(11) ?
C6 C2 H22 111.8(11) ?
H21 C2 H22 108.4(15) ?
O3 C3 C5 109.81(12) ?
O3 C3 H31 108.6(10) ?
C5 C3 H31 110.2(10) ?
O3 C3 H32 106.2(10) ?
C5 C3 H32 112.4(10) ?
H31 C3 H32 109.5(14) ?
O4 C4 C5 112.92(14) ?
O4 C4 H41 113.2(10) ?
C5 C4 H41 111.1(10) ?
O4 C4 H42 105.1(10) ?
C5 C4 H42 107.0(10) ?
H41 C4 H42 106.9(14) ?
C3 C5 C7 117.47(14) ?
C7 C5 C4 116.28(15) ?
C3 C5 C6 119.03(14) ?
C4 C5 C6 121.76(14) ?
C7 C6 C2 117.84(14) ?
C7 C6 C1 117.87(15) ?
C2 C6 C5 119.34(14) ?
C1 C6 C5 119.26(13) ?
C6 C7 H71 115.7(11) ?
C5 C7 H71 115.0(11) ?
C6 C7 H72 116.8(11) ?
C5 C7 H72 117.3(11) ?
H71 C7 H72 118.4(15) ?
O1 C11 C16 122.50(16) ?
C16 C11 C12 120.96(17) ?
C13 C12 C11 118.46(17) ?
C13 C12 C22 122.03(17) ?
C11 C12 C22 119.49(14) ?
C12 C13 C14 120.0(2) ?
C12 C13 H13 118.6(12) ?
C14 C13 H13 121.3(11) ?
C15 C14 C13 120.3(2) ?
C15 C14 H14 120.5(17) ?
C13 C14 H14 119.2(17) ?
C14 C15 C16 120.4(2) ?
C14 C15 H15 123.0(14) ?
C16 C15 H15 116.5(15) ?
C15 C16 C11 119.7(2) ?
C15 C16 H16 121.1(13) ?
C11 C16 H16 119.2(13) ?
O2 C21 C26 120.36(15) ?
C26 C21 C22 120.92(15) ?
C23 C22 C21 118.26(16) ?
C23 C22 C12 122.16(16) ?
C21 C22 C12 119.58(14) ?
C24 C23 C22 120.79(19) ?
C24 C23 H23 121.1(11) ?
C22 C23 H23 118.2(11) ?
C25 C24 C23 120.26(18) ?
C25 C24 H24 121.0(12) ?
C23 C24 H24 118.7(12) ?
C24 C25 C26 120.21(18) ?
C24 C25 H25 120.6(12) ?
C26 C25 H25 119.2(12) ?
C21 C26 C25 119.52(18) ?
C21 C26 H26 118.8(11) ?
C25 C26 H26 121.7(11) ?
O3 C31 C36 121.41(14) ?
C36 C31 C32 121.42(16) ?
C33 C32 C31 117.95(15) ?
C33 C32 C42 121.39(14) ?
C31 C32 C42 120.62(14) ?
C34 C33 C32 121.05(18) ?
C34 C33 H33 120.3(11) ?
C32 C33 H33 118.5(11) ?
C33 C34 C35 119.97(18) ?
C33 C34 H34 121.0(13) ?
C35 C34 H34 119.1(13) ?
C34 C35 C36 120.23(18) ?
C34 C35 H35 120.6(14) ?
C36 C35 H35 119.2(14) ?
C31 C36 C35 119.32(17) ?
C31 C36 H36 117.9(11) ?
C35 C36 H36 122.7(11) ?
O4 C41 C46 121.86(15) ?
C46 C41 C42 120.96(15) ?
C41 C42 C43 117.72(15) ?
C41 C42 C32 120.48(14) ?
C43 C42 C32 121.78(16) ?
C44 C43 C42 121.10(19) ?
C44 C43 H43 120.2(11) ?
C42 C43 H43 118.7(11) ?
C45 C44 C43 120.05(18) ?
C45 C44 H44 119.5(13) ?
C43 C44 H44 120.5(13) ?
C44 C45 C46 120.31(18) ?
C44 C45 H45 121.6(11) ?
C46 C45 H45 118.1(11) ?
C41 C46 C45 119.82(19) ?
C41 C46 H46 119.8(11) ?
C45 C46 H46 120.4(11) ?

loop_
_geom_bond_atom_site_label_1
_geom_bond_atom_site_label_2
_geom_bond_site_symmetry_2
_geom_bond_distance
_geom_bond_publ_flag
O1 C1 . 1.4372(19) y
O2 C2 . 1.4508(19) y
O3 C3 . 1.442(2) y
O4 C4 . 1.434(2) y
O1 C11 . 1.3794(19) y
O2 C21 . 1.3788(18) y
O3 C31 . 1.3818(19) y
O4 C41 . 1.3840(18) y
C1 C6 . 1.515(2) y
C2 C6 . 1.511(2) y
C3 C5 . 1.507(2) y
C4 C5 . 1.515(2) y
C5 C7 . 1.511(2) y
C5 C6 . 1.530(2) y
C6 C7 . 1.508(2) y
C11 C12 . 1.397(2) y
C12 C22 . 1.492(2) y
C21 C22 . 1.395(2) y
C31 C32 . 1.397(2) y
C32 C42 . 1.489(2) y
C41 C42 . 1.397(2) y
C1 H11 . 1.014(18) ?
C1 H12 . 0.999(19) ?
C2 H21 . 1.020(19) ?
C2 H22 . 0.99(2) ?
C3 H31 . 0.989(18) ?
C3 H32 . 0.967(17) ?
C4 H41 . 0.993(18) ?
C4 H42 . 0.990(18) ?
C7 H71 . 1.00(2) ?
C7 H72 . 1.01(2) ?
C11 C16 . 1.385(2) ?
C12 C13 . 1.385(3) ?
C13 C14 . 1.402(3) ?
C13 H13 . 0.951(19) ?
C14 C15 . 1.367(4) ?
C14 H14 . 0.94(3) ?
C15 C16 . 1.372(3) ?
C15 H15 . 1.05(3) ?
C16 H16 . 0.98(2) ?
C21 C26 . 1.386(2) ?
C22 C23 . 1.393(2) ?
C23 C24 . 1.381(3) ?
C23 H23 . 0.950(18) ?
C24 C25 . 1.374(3) ?
C24 H24 . 0.99(2) ?
C25 C26 . 1.386(3) ?
C25 H25 . 1.01(2) ?
C26 H26 . 1.01(2) ?
C31 C36 . 1.384(2) ?
C32 C33 . 1.392(2) ?
C33 C34 . 1.383(3) ?
C33 H33 . 0.98(2) ?
C34 C35 . 1.383(3) ?
C34 H34 . 0.97(2) ?
C35 C36 . 1.386(3) ?
C35 H35 . 0.94(2) ?
C36 H36 . 0.958(19) ?
C41 C46 . 1.388(2) ?
C42 C43 . 1.398(2) ?
C43 C44 . 1.389(3) ?
C43 H43 . 0.951(19) ?
C44 C45 . 1.368(3) ?
C44 H44 . 0.94(2) ?
C45 C46 . 1.385(3) ?
C45 H45 . 0.98(2) ?
C46 H46 . 0.95(2) ?

loop_
_geom_torsion_atom_site_label_1
_geom_torsion_atom_site_label_2
_geom_torsion_atom_site_label_3
_geom_torsion_atom_site_label_4
_geom_torsion
_geom_torsion_publ_flag
C11 O1 C1 C6 69.83(17) y
C21 O2 C2 C6 119.68(15) y
C31 O3 C3 C5 121.57(14) y
C41 O4 C4 C5 73.82(18) y
O3 C3 C5 C4 -82.14(16) y
O4 C4 C5 C3 42.80(18) y
O2 C2 C6 C1 -86.08(17) y
O1 C1 C6 C2 47.21(19) y
C3 C5 C6 C2 -0.4(2) y
C4 C5 C6 C1 3.2(2) y
C1 O1 C11 C12 -135.47(14) y
O1 C11 C12 C22 5.5(2) y
C2 O2 C21 C22 -114.57(15) y
O2 C21 C22 C12 2.0(2) y
C11 C12 C22 C21 61.5(2) y
C3 O3 C31 C32 -119.37(15) y
O3 C31 C32 C42 6.8(2) y
C4 O4 C41 C42 -133.13(14) y
O4 C41 C42 C32 3.0(2) y
C31 C32 C42 C41 58.1(2) y
O3 C3 C5 C7 138.55(14) ?
O3 C3 C5 C6 70.05(17) ?
O4 C4 C5 C7 -177.38(13) ?
O4 C4 C5 C6 -108.53(17) ?
O2 C2 C6 C7 56.9(2) ?
O2 C2 C6 C5 125.91(14) ?
O1 C1 C6 C7 -95.80(17) ?
O1 C1 C6 C5 -164.75(13) ?
C3 C5 C6 C7 106.56(16) ?
C4 C5 C6 C7 -103.85(17) ?
C7 C5 C6 C2 -106.96(17) ?
C4 C5 C6 C2 149.20(15) ?
C3 C5 C6 C1 -146.42(15) ?
C7 C5 C6 C1 107.02(17) ?
C2 C6 C7 C5 109.44(16) ?
C1 C6 C7 C5 -109.33(16) ?
C3 C5 C7 C6 -109.17(16) ?
C4 C5 C7 C6 112.97(16) ?
C1 O1 C11 C16 49.8(2) ?
O1 C11 C12 C13 -176.02(14) ?
C16 C11 C12 C13 -1.2(2) ?
C16 C11 C12 C22 -179.68(15) ?
C11 C12 C13 C14 -1.4(3) ?
C22 C12 C13 C14 177.09(17) ?
C12 C13 C14 C15 2.3(3) ?
C13 C14 C15 C16 -0.6(3) ?
C14 C15 C16 C11 -1.9(3) ?
O1 C11 C16 C15 177.36(16) ?
C12 C11 C16 C15 2.8(3) ?
C2 O2 C21 C26 68.84(18) ?
O2 C21 C22 C23 -178.40(13) ?
C26 C21 C22 C23 -1.8(2) ?
C26 C21 C22 C12 178.60(14) ?
C13 C12 C22 C23 63.5(2) ?
C11 C12 C22 C23 -118.02(17) ?
C13 C12 C22 C21 -116.92(18) ?
C21 C22 C23 C24 0.0(2) ?
C12 C22 C23 C24 179.53(15) ?
C22 C23 C24 C25 1.0(3) ?
C23 C24 C25 C26 -0.2(3) ?
O2 C21 C26 C25 179.20(14) ?
C22 C21 C26 C25 2.7(2) ?
C24 C25 C26 C21 -1.7(3) ?
C3 O3 C31 C36 63.3(2) ?
O3 C31 C32 C33 -175.11(14) ?
C36 C31 C32 C33 2.2(2) ?
C36 C31 C32 C42 -175.87(15) ?
C31 C32 C33 C34 -2.5(3) ?
C42 C32 C33 C34 175.58(17) ?
C32 C33 C34 C35 0.8(3) ?
C33 C34 C35 C36 1.3(3) ?
O3 C31 C36 C35 177.00(15) ?
C32 C31 C36 C35 -0.2(3) ?
C34 C35 C36 C31 -1.6(3) ?
C4 O4 C41 C46 52.08(19) ?
O4 C41 C42 C43 -175.59(13) ?
C46 C41 C42 C43 -0.8(2) ?
C46 C41 C42 C32 177.84(14) ?
C33 C32 C42 C41 -119.92(18) ?
C33 C32 C42 C43 58.6(2) ?
C31 C32 C42 C43 -123.37(18) ?
C41 C42 C43 C44 -0.9(2) ?
C32 C42 C43 C44 -179.51(16) ?
C42 C43 C44 C45 1.2(3) ?
C43 C44 C45 C46 0.3(3) ?
O4 C41 C46 C45 176.79(15) ?
C42 C41 C46 C45 2.2(2) ?
C44 C45 C46 C41 -2.0(3) ?

loop_
_cod_related_entry_id
_cod_related_entry_database
_cod_related_entry_code
1 ChemSpider 21134628
